data_7710178
loop_
_publ_author_name
'Huang, Jun-Jian'
'Zhang, Xiao-Qi'
'Yang, Jing-Jing'
'Gong, Jun-Fang'
'Song, Mao-Ping'

_publ_section_title
;
 Chiral (phosphine)-(imidazoline) PCN pincer palladium(II) complexes:
 synthesis and application in asymmetric hydrophosphination of
 2-alkenoylpyridines with diphenylphosphine
;
_journal_name_full 'Dalton Transactions'
_journal_paper_doi 10.1039/D2DT01078J
_journal_year 2022
_chemical_absolute_configuration ad
_chemical_formula_moiety 'C35 H30 Cl N2 O P Pd'
_chemical_formula_sum 'C35 H30 Cl N2 O P Pd'
_chemical_formula_weight 667.43
_space_group_crystal_system orthorhombic
_space_group_IT_number 19
_space_group_name_Hall 'P 2ac 2ab'
_space_group_name_H-M_alt 'P 21 21 21'
_atom_sites_solution_hydrogens geom
_atom_sites_solution_primary direct
_audit_creation_date 2021-01-06
_audit_creation_method
;
Olex2 1.2
(compiled 2018.05.29 svn.r3508 for OlexSys, GUI svn.r5506)
;
_audit_update_record
;
2022-02-23 deposited with the CCDC.	2022-05-03 downloaded from the CCDC.
;
_cell_angle_alpha 90
_cell_angle_beta 90
_cell_angle_gamma 90
_cell_formula_units_Z 4
_cell_length_a 9.20754(8)
_cell_length_b 14.47998(12)
_cell_length_c 22.6523(2)
_cell_measurement_reflns_used 10558
_cell_measurement_temperature 293(2)
_cell_measurement_theta_max 70.8460
_cell_measurement_theta_min 4.9330
_cell_volume 3020.12(5)
_computing_cell_refinement 'CrysAlisPro 1.171.40.53 (Rigaku OD, 2019)'
_computing_data_collection 'CrysAlisPro 1.171.40.53 (Rigaku OD, 2019)'
_computing_data_reduction 'CrysAlisPro 1.171.40.53 (Rigaku OD, 2019)'
_computing_molecular_graphics 'Olex2 (Dolomanov et al., 2009)'
_computing_publication_material 'Olex2 (Dolomanov et al., 2009)'
_computing_structure_refinement 'ShelXL (Sheldrick, 2015)'
_computing_structure_solution 'ShelXS (Sheldrick, 2008)'
_diffrn_ambient_temperature 293(2)
_diffrn_detector 'CCD plate'
_diffrn_detector_area_resol_mean 16.2312
_diffrn_detector_type Eos
_diffrn_measured_fraction_theta_full 1.000
_diffrn_measured_fraction_theta_max 1.000
_diffrn_measurement_details
;
List of Runs (angles in degrees, time in seconds):

  # Type    Start    End  Width  t~exp~   \w     \q     \k     \f   Frames
#--------------------------------------------------------------------------
  1  \w    -61.00 -18.00   1.00    1.00    --  -33.50  77.00 120.00   43
  2  \w      0.00  36.00   1.00    1.00    --  -33.50  77.00 120.00   36
  3  \w    -79.00 -16.00   1.00    1.00    --  -33.50 -57.00  60.00   63
  4  \w    -93.00 -26.00   1.00    1.00    --  -33.50 -57.00 120.00   67
  5  \w     59.00 105.00   1.00    1.00    --   36.47  57.00 -30.00   46
  6  \w     32.00  77.00   1.00    1.00    --   36.47 -99.00 -60.00   45
  7  \w     70.00  96.00   1.00    1.00    --   36.47  37.00  60.00   26
  8  \w    -21.00  31.00   1.00    1.00    --   36.47 -57.00 -90.00   52
  9  \w    -12.00  55.00   1.00    1.00    --   36.47 -57.00 -60.00   67
 10  \w     36.00  65.00   1.00    1.00    --   36.47 -77.00  30.00   29
 11  \w     58.00 107.00   1.00    1.00    --   36.47 178.00 -90.00   49
 12  \w     60.00  92.00   1.00    1.00    --   36.47 178.00-120.00   32
 13  \w     12.00  58.00   1.00    1.00    --   36.47 -37.00 -30.00   46
 14  \w    -31.00  13.00   1.00    1.00    --   36.47 -77.00  30.00   44
 15  \w    -18.00  37.00   1.00    1.00    --   36.47 -57.00  60.00   55
 16  \w     73.00 102.00   1.00    1.00    --   36.47-154.00  55.00   29
 17  \w     19.00  50.00   1.00    1.00    --   36.47  37.00  60.00   31
 18  \w     62.00 111.00   1.00    4.50    --  108.00 -61.00-150.00   49
 19  \w    100.00 174.00   1.00    4.50    --  108.00  45.00-150.00   74
 20  \w    100.00 172.00   1.00    4.50    --  108.00  61.00  60.00   72
 21  \w     46.00 135.00   1.00    4.50    --  108.00 -77.00-180.00   89
 22  \w     79.00 174.00   1.00    4.50    --  108.00  77.00   0.00   95
 23  \w    103.00 129.00   1.00    4.50    --  108.00 111.00-180.00   26
 24  \w     90.00 137.00   1.00    4.50    --  108.00-154.00  55.00   47
 25  \w     38.00 110.00   1.00    4.50    --  108.00 -94.00   0.00   72
 26  \w     45.00 121.00   1.00    4.50    --  108.00 -45.00 -30.00   76
 27  \w     94.00 174.00   1.00    4.50    --  108.00  61.00  30.00   80
 28  \w    102.00 127.00   1.00    4.50    --  108.00 111.00 -90.00   25
 29  \w     56.00  96.00   1.00    4.50    --  108.00 -94.00  90.00   40
 30  \w     72.00 107.00   1.00    4.50    --  108.00 -94.00 120.00   35
 31  \w     96.00 177.00   1.00    4.50    --  108.00  45.00 150.00   81
 32  \w     38.00 125.00   1.00    4.50    --  108.00 -45.00  60.00   87
 33  \w     44.00  78.00   1.00    4.50    --  108.00-154.00  55.00   34
;
_diffrn_measurement_device 'four-circle diffractometer'
_diffrn_measurement_device_type 'Xcalibur, Eos, Gemini'
_diffrn_measurement_method '\w scans'
_diffrn_orient_matrix_type 'CrysAlisPro convention (1999,Acta A55,543-557)'
_diffrn_orient_matrix_UB_11 0.0513621000
_diffrn_orient_matrix_UB_12 -0.0258357000
_diffrn_orient_matrix_UB_13 -0.0625900000
_diffrn_orient_matrix_UB_21 0.0064668000
_diffrn_orient_matrix_UB_22 -0.1024428000
_diffrn_orient_matrix_UB_23 0.0181640000
_diffrn_orient_matrix_UB_31 -0.1590861000
_diffrn_orient_matrix_UB_32 -0.0125079000
_diffrn_orient_matrix_UB_33 -0.0194723000
_diffrn_radiation_monochromator graphite
_diffrn_radiation_probe x-ray
_diffrn_radiation_type CuK\a
_diffrn_radiation_wavelength 1.54184
_diffrn_reflns_av_R_equivalents 0.0434
_diffrn_reflns_av_unetI/netI 0.0332
_diffrn_reflns_Laue_measured_fraction_full 1.000
_diffrn_reflns_Laue_measured_fraction_max 1.000
_diffrn_reflns_limit_h_max 9
_diffrn_reflns_limit_h_min -11
_diffrn_reflns_limit_k_max 17
_diffrn_reflns_limit_k_min -17
_diffrn_reflns_limit_l_max 26
_diffrn_reflns_limit_l_min -27
_diffrn_reflns_number 22452
_diffrn_reflns_point_group_measured_fraction_full 1.000
_diffrn_reflns_point_group_measured_fraction_max 1.000
_diffrn_reflns_theta_full 67.072
_diffrn_reflns_theta_max 67.072
_diffrn_reflns_theta_min 3.623
_diffrn_source 'fine-focus sealed X-ray tube'
_diffrn_source_type 'Enhance (Cu) X-ray Source'
_exptl_absorpt_coefficient_mu 6.508
_exptl_absorpt_correction_T_max 1.00000
_exptl_absorpt_correction_T_min 0.84490
_exptl_absorpt_correction_type multi-scan
_exptl_absorpt_process_details
;
CrysAlisPro 1.171.40.53 (Rigaku Oxford Diffraction, 2019)
Empirical absorption correction using spherical harmonics,
 implemented in SCALE3 ABSPACK scaling algorithm.
;
_exptl_crystal_colour colourless
_exptl_crystal_colour_primary colourless
_exptl_crystal_density_diffrn 1.468
_exptl_crystal_description block
_exptl_crystal_F_000 1360
_exptl_crystal_size_max 0.13
_exptl_crystal_size_mid 0.1
_exptl_crystal_size_min 0.09
_refine_diff_density_max 0.332
_refine_diff_density_min -0.348
_refine_diff_density_rms 0.053
_refine_ls_abs_structure_details
;
 Flack x determined using 2145 quotients [(I+)-(I-)]/[(I+)+(I-)]
 (Parsons, Flack and Wagner, Acta Cryst. B69 (2013) 249-259).
;
_refine_ls_abs_structure_Flack -0.030(5)
_refine_ls_extinction_method none
_refine_ls_goodness_of_fit_ref 1.031
_refine_ls_hydrogen_treatment constr
_refine_ls_matrix_type full
_refine_ls_number_parameters 347
_refine_ls_number_reflns 5374
_refine_ls_number_restraints 0
_refine_ls_restrained_S_all 1.031
_refine_ls_R_factor_all 0.0302
_refine_ls_R_factor_gt 0.0279
_refine_ls_shift/su_max 0.001
_refine_ls_shift/su_mean 0.000
_refine_ls_structure_factor_coef Fsqd
_refine_ls_weighting_details 'w=1/[\s^2^(Fo^2^)+(0.0424P)^2^+0.2700P] where P=(Fo^2^+2Fc^2^)/3'
_refine_ls_weighting_scheme calc
_refine_ls_wR_factor_gt 0.0694
_refine_ls_wR_factor_ref 0.0712
_reflns_Friedel_coverage 0.764
_reflns_Friedel_fraction_full 1.000
_reflns_Friedel_fraction_max 1.000
_reflns_number_gt 5128
_reflns_number_total 5374
_reflns_threshold_expression 'I > 2\s(I)'
_cod_data_source_file d2dt01078j2.cif
_cod_data_source_block 20210107
_cod_database_code 7710178
_shelx_shelxl_version_number 2014/7
_chemical_oxdiff_formula C30H3O3N4Cl1
_chemical_oxdiff_usercomment r
_shelx_space_group_comment
;
The symmetry employed for this shelxl refinement is uniquely defined
by the following loop, which should always be used as a source of
symmetry information in preference to the above space-group names.
They are only intended as comments.
;
_shelx_estimated_absorpt_t_max 0.592
_shelx_estimated_absorpt_t_min 0.485
_reflns_odcompleteness_completeness 99.93
_reflns_odcompleteness_iscentric 1
_reflns_odcompleteness_theta 66.97
_olex2_refinement_description
;
1. Fixed Uiso
 At 1.2 times of:
  All C(H) groups, All C(H,H) groups
 At 1.5 times of:
  All C(H,H,H) groups
2.a Ternary CH refined with riding coordinates:
 C22(H22)
2.b Secondary CH2 refined with riding coordinates:
 C13(H13A,H13B), C21(H21A,H21B)
2.c Aromatic/amide H refined with riding coordinates:
 C2(H2), C3(H3), C4(H4), C5(H5), C6(H6), C8(H8), C9(H9), C10(H10), C11(H11),
 C12(H12), C18(H18), C17(H17), C16(H16), C28(H28), C27(H27), C26(H26), C25(H25),
  C24(H24), C30(H30), C31(H31), C33(H33), C34(H34)
2.d Fitted hexagon refined as free rotating group:
 C14(C19,C18,C17,C16,C15), C23(C28,C27,C26,C25,C24)
2.e Idealised Me refined as rotating group:
 C35(H35A,H35B,H35C)
;
_olex2_submission_special_instructions 'No special instructions were received'
_oxdiff_exptl_absorpt_empirical_details
;
Empirical correction (ABSPACK) includes:
- Absorption correction using spherical harmonics
- Frame scaling
;
_oxdiff_exptl_absorpt_empirical_full_max 1.279
_oxdiff_exptl_absorpt_empirical_full_min 0.887

loop_
_space_group_symop_operation_xyz
'x, y, z'
'-x+1/2, -y, z+1/2'
'x+1/2, -y+1/2, -z'
'-x, y+1/2, -z+1/2'

loop_
_atom_site_label
_atom_site_type_symbol
_atom_site_fract_x
_atom_site_fract_y
_atom_site_fract_z
_atom_site_U_iso_or_equiv
_atom_site_adp_type
_atom_site_occupancy
_atom_site_site_symmetry_order
_atom_site_calc_flag
_atom_site_refinement_flags_posn
_atom_site_refinement_flags_adp
_atom_site_refinement_flags_occupancy
_atom_site_disorder_assembly
_atom_site_disorder_group
C1 C -0.1659(5) 0.4347(3) 0.7453(2) 0.0431(11) Uani 1 1 d . . . . .
C2 C -0.2506(6) 0.3992(5) 0.7004(2) 0.0538(13) Uani 1 1 d . . . . .
H2 H -0.2078 0.3787 0.6656 0.065 Uiso 1 1 calc R . . . .
C3 C -0.4002(6) 0.3942(5) 0.7077(3) 0.0654(16) Uani 1 1 d . . . . .
H3 H -0.4578 0.3708 0.6775 0.078 Uiso 1 1 calc R . . . .
C4 C -0.4635(7) 0.4237(5) 0.7595(3) 0.0689(18) Uani 1 1 d . . . . .
H4 H -0.5640 0.4230 0.7635 0.083 Uiso 1 1 calc R . . . .
C5 C -0.3777(8) 0.4543(6) 0.8052(4) 0.082(2) Uani 1 1 d . . . . .
H5 H -0.4202 0.4706 0.8410 0.098 Uiso 1 1 calc R . . . .
C6 C -0.2293(7) 0.4611(5) 0.7984(3) 0.0671(17) Uani 1 1 d . . . . .
H6 H -0.1719 0.4830 0.8291 0.081 Uiso 1 1 calc R . . . .
C7 C 0.1221(5) 0.4052(4) 0.79638(19) 0.0425(9) Uani 1 1 d . . . . .
C8 C 0.1440(9) 0.3108(4) 0.7966(3) 0.0688(17) Uani 1 1 d . . . . .
H8 H 0.1066 0.2746 0.7663 0.083 Uiso 1 1 calc R . . . .
C9 C 0.2217(9) 0.2703(5) 0.8420(3) 0.081(2) Uani 1 1 d . . . . .
H9 H 0.2336 0.2065 0.8425 0.098 Uiso 1 1 calc R . . . .
C10 C 0.2814(8) 0.3226(6) 0.8862(3) 0.0713(19) Uani 1 1 d . . . . .
H10 H 0.3345 0.2948 0.9162 0.086 Uiso 1 1 calc R . . . .
C11 C 0.2622(7) 0.4161(6) 0.8856(3) 0.0677(17) Uani 1 1 d . . . . .
H11 H 0.3033 0.4521 0.9152 0.081 Uiso 1 1 calc R . . . .
C12 C 0.1817(6) 0.4579(4) 0.8411(2) 0.0555(13) Uani 1 1 d . . . . .
H12 H 0.1678 0.5215 0.8415 0.067 Uiso 1 1 calc R . . . .
C13 C 0.0520(6) 0.5788(3) 0.7346(2) 0.0497(12) Uani 1 1 d . . . . .
H13A H -0.0334 0.6098 0.7193 0.060 Uiso 1 1 calc R . . . .
H13B H 0.0689 0.5997 0.7747 0.060 Uiso 1 1 calc R . . . .
C14 C 0.2208(3) 0.53260(15) 0.65438(14) 0.0364(9) Uani 1 1 d . . . . .
C19 C 0.3313(3) 0.55044(17) 0.61418(13) 0.0395(10) Uani 1 1 d G . . . .
C18 C 0.4042(3) 0.6345(2) 0.61571(15) 0.0514(13) Uani 1 1 d G . . . .
H18 H 0.4782 0.6464 0.5888 0.062 Uiso 1 1 calc R . . . .
C17 C 0.3666(4) 0.70064(17) 0.65744(17) 0.0590(13) Uani 1 1 d G . . . .
H17 H 0.4154 0.7569 0.6585 0.071 Uiso 1 1 calc R . . . .
C16 C 0.2560(4) 0.68280(19) 0.69764(14) 0.0553(13) Uani 1 1 d G . . . .
H16 H 0.2309 0.7271 0.7256 0.066 Uiso 1 1 calc R . . . .
C15 C 0.1831(3) 0.5988(2) 0.69611(13) 0.0414(10) Uani 1 1 d G . . . .
C20 C 0.3513(5) 0.4756(3) 0.5705(2) 0.0402(10) Uani 1 1 d . . . . .
C21 C 0.4358(6) 0.3774(4) 0.4999(3) 0.0559(14) Uani 1 1 d . . . . .
H21A H 0.5138 0.3388 0.5146 0.067 Uiso 1 1 calc R . . . .
H21B H 0.4388 0.3782 0.4571 0.067 Uiso 1 1 calc R . . . .
C22 C 0.2869(6) 0.3446(3) 0.5227(2) 0.0457(12) Uani 1 1 d . . . . .
H22 H 0.2958 0.2809 0.5367 0.055 Uiso 1 1 calc R . . . .
C23 C 0.1654(3) 0.3496(2) 0.47730(15) 0.0448(12) Uani 1 1 d . . . . .
C28 C 0.1916(4) 0.3161(3) 0.42079(17) 0.0668(17) Uani 1 1 d G . . . .
H28 H 0.2830 0.2934 0.4110 0.080 Uiso 1 1 calc R . . . .
C27 C 0.0812(5) 0.3165(3) 0.37893(13) 0.082(2) Uani 1 1 d G . . . .
H27 H 0.0987 0.2941 0.3411 0.098 Uiso 1 1 calc R . . . .
C26 C -0.0553(4) 0.3504(3) 0.39358(16) 0.0736(19) Uani 1 1 d G . . . .
H26 H -0.1292 0.3506 0.3656 0.088 Uiso 1 1 calc R . . . .
C25 C -0.0815(3) 0.3839(3) 0.45008(18) 0.0617(15) Uani 1 1 d G . . . .
H25 H -0.1729 0.4066 0.4599 0.074 Uiso 1 1 calc R . . . .
C24 C 0.0289(4) 0.3835(2) 0.49195(13) 0.0508(12) Uani 1 1 d G . . . .
H24 H 0.0113 0.4059 0.5298 0.061 Uiso 1 1 calc R . . . .
C29 C 0.5783(5) 0.5213(4) 0.5186(2) 0.0441(11) Uani 1 1 d . . . . .
C30 C 0.6839(6) 0.5160(4) 0.5610(2) 0.0524(13) Uani 1 1 d . . . . .
H30 H 0.6685 0.4795 0.5941 0.063 Uiso 1 1 calc R . . . .
C31 C 0.8134(6) 0.5639(4) 0.5555(2) 0.0497(12) Uani 1 1 d . . . . .
H31 H 0.8831 0.5612 0.5851 0.060 Uiso 1 1 calc R . . . .
C32 C 0.8374(6) 0.6159(3) 0.5050(2) 0.0459(12) Uani 1 1 d . . . . .
C33 C 0.7329(6) 0.6202(4) 0.4618(2) 0.0523(13) Uani 1 1 d . . . . .
H33 H 0.7500 0.6547 0.4279 0.063 Uiso 1 1 calc R . . . .
C34 C 0.6026(5) 0.5740(4) 0.4682(2) 0.0504(12) Uani 1 1 d . . . . .
H34 H 0.5318 0.5780 0.4390 0.060 Uiso 1 1 calc R . . . .
C35 C 1.0774(7) 0.6544(6) 0.5359(3) 0.077(2) Uani 1 1 d . . . . .
H35A H 1.1616 0.6867 0.5219 0.116 Uiso 1 1 calc GR . . . .
H35B H 1.0996 0.5899 0.5399 0.116 Uiso 1 1 calc GR . . . .
H35C H 1.0490 0.6789 0.5736 0.116 Uiso 1 1 calc GR . . . .
Cl1 Cl 0.04600(15) 0.25236(8) 0.64158(6) 0.0537(3) Uani 1 1 d . . . . .
N1 N 0.2630(4) 0.4064(3) 0.57426(17) 0.0419(8) Uani 1 1 d . . . . .
N2 N 0.4442(5) 0.4717(3) 0.5244(2) 0.0485(10) Uani 1 1 d . . . . .
O1 O 0.9619(5) 0.6657(3) 0.4950(2) 0.0615(11) Uani 1 1 d . . . . .
P1 P 0.02767(13) 0.45244(8) 0.73267(5) 0.0385(2) Uani 1 1 d . . . . .
Pd1 Pd 0.13079(3) 0.40825(2) 0.64883(2) 0.03454(10) Uani 1 1 d . . . . .

loop_
_atom_site_aniso_label
_atom_site_aniso_U_11
_atom_site_aniso_U_22
_atom_site_aniso_U_33
_atom_site_aniso_U_23
_atom_site_aniso_U_13
_atom_site_aniso_U_12
C1 0.038(2) 0.048(2) 0.044(3) 0.0055(19) 0.0047(19) 0.0047(18)
C2 0.046(3) 0.073(3) 0.043(3) 0.006(3) 0.004(2) 0.009(3)
C3 0.045(3) 0.090(4) 0.062(3) 0.011(3) -0.008(3) 0.001(3)
C4 0.045(3) 0.074(4) 0.088(5) 0.008(4) 0.016(3) 0.005(3)
C5 0.065(4) 0.092(5) 0.089(5) -0.021(4) 0.039(4) -0.008(4)
C6 0.055(3) 0.087(4) 0.059(4) -0.017(3) 0.012(3) -0.009(3)
C7 0.034(2) 0.056(2) 0.038(2) 0.004(2) 0.0018(19) -0.003(3)
C8 0.084(5) 0.057(3) 0.065(4) 0.008(3) -0.025(4) -0.012(3)
C9 0.093(5) 0.071(4) 0.080(5) 0.014(4) -0.032(4) 0.002(4)
C10 0.057(4) 0.104(6) 0.053(4) 0.009(3) -0.011(3) 0.016(4)
C11 0.054(3) 0.107(5) 0.042(3) -0.015(3) -0.005(2) 0.002(4)
C12 0.055(3) 0.064(3) 0.047(3) -0.014(2) 0.002(2) 0.004(2)
C13 0.062(3) 0.038(2) 0.049(3) -0.001(2) 0.010(2) 0.003(2)
C14 0.035(2) 0.0304(18) 0.043(2) 0.0037(18) 0.000(2) -0.0029(15)
C19 0.037(2) 0.038(2) 0.043(2) 0.0026(18) 0.0006(19) -0.0008(18)
C18 0.045(3) 0.045(2) 0.064(3) -0.001(2) 0.006(2) -0.008(2)
C17 0.060(3) 0.039(2) 0.077(4) -0.012(2) 0.003(3) -0.014(2)
C16 0.066(4) 0.040(3) 0.060(3) -0.012(2) 0.000(3) 0.001(2)
C15 0.050(2) 0.034(2) 0.040(2) -0.002(2) 0.0010(19) 0.004(2)
C20 0.030(2) 0.044(2) 0.047(2) 0.0034(18) 0.007(2) 0.0012(19)
C21 0.046(3) 0.052(3) 0.070(4) -0.014(3) 0.017(3) 0.002(2)
C22 0.049(3) 0.033(2) 0.055(3) -0.007(2) 0.015(2) 0.003(2)
C23 0.053(3) 0.030(2) 0.050(3) -0.0042(18) 0.011(2) -0.0027(19)
C28 0.070(4) 0.070(4) 0.060(4) -0.017(3) 0.015(3) -0.003(3)
C27 0.104(6) 0.091(5) 0.051(4) -0.017(3) 0.007(4) -0.005(4)
C26 0.087(5) 0.065(4) 0.069(4) 0.000(3) -0.019(4) -0.005(4)
C25 0.057(3) 0.052(3) 0.076(4) -0.001(3) -0.003(3) -0.001(2)
C24 0.055(3) 0.045(3) 0.052(3) -0.004(2) 0.005(3) 0.001(2)
C29 0.035(2) 0.050(3) 0.047(3) 0.002(2) 0.010(2) 0.002(2)
C30 0.051(3) 0.061(3) 0.045(3) 0.016(2) 0.013(2) -0.001(2)
C31 0.046(3) 0.062(3) 0.041(3) 0.005(2) -0.003(2) 0.001(2)
C32 0.041(3) 0.051(3) 0.046(3) 0.002(2) 0.006(2) -0.004(2)
C33 0.051(3) 0.064(3) 0.042(3) 0.016(2) 0.003(2) -0.004(2)
C34 0.038(3) 0.067(3) 0.045(3) 0.007(2) -0.002(2) 0.002(2)
C35 0.060(4) 0.100(5) 0.072(5) 0.013(4) -0.015(3) -0.034(4)
Cl1 0.0592(7) 0.0435(6) 0.0586(8) -0.0032(5) 0.0017(6) -0.0139(5)
N1 0.044(2) 0.0387(18) 0.043(2) -0.0022(17) 0.0139(16) -0.0040(19)
N2 0.042(2) 0.047(2) 0.056(3) -0.0037(19) 0.016(2) -0.0025(18)
O1 0.049(2) 0.076(3) 0.060(2) 0.016(2) -0.0023(19) -0.017(2)
P1 0.0401(6) 0.0403(5) 0.0353(6) 0.0011(5) 0.0051(5) -0.0005(5)
Pd1 0.03470(15) 0.03323(14) 0.03568(15) -0.00022(13) 0.00402(13) -0.00245(13)

loop_
_atom_type_symbol
_atom_type_description
_atom_type_scat_dispersion_real
_atom_type_scat_dispersion_imag
_atom_type_scat_source
C C 0.0181 0.0091 'International Tables Vol C Tables 4.2.6.8 and 6.1.1.4'
H H 0.0000 0.0000 'International Tables Vol C Tables 4.2.6.8 and 6.1.1.4'
Cl Cl 0.3639 0.7018 'International Tables Vol C Tables 4.2.6.8 and 6.1.1.4'
N N 0.0311 0.0180 'International Tables Vol C Tables 4.2.6.8 and 6.1.1.4'
O O 0.0492 0.0322 'International Tables Vol C Tables 4.2.6.8 and 6.1.1.4'
P P 0.2955 0.4335 'International Tables Vol C Tables 4.2.6.8 and 6.1.1.4'
Pd Pd 0.1215 3.9337 'International Tables Vol C Tables 4.2.6.8 and 6.1.1.4'

loop_
_geom_angle_atom_site_label_1
_geom_angle_atom_site_label_2
_geom_angle_atom_site_label_3
_geom_angle
_geom_angle_site_symmetry_1
_geom_angle_site_symmetry_3
_geom_angle_publ_flag
C2 C1 C6 120.2(5) . . ?
C2 C1 P1 119.2(4) . . ?
C6 C1 P1 120.5(4) . . ?
C1 C2 H2 120.3 . . ?
C1 C2 C3 119.4(5) . . ?
C3 C2 H2 120.3 . . ?
C2 C3 H3 119.8 . . ?
C4 C3 C2 120.3(6) . . ?
C4 C3 H3 119.8 . . ?
C3 C4 H4 120.1 . . ?
C5 C4 C3 119.9(6) . . ?
C5 C4 H4 120.1 . . ?
C4 C5 H5 119.8 . . ?
C4 C5 C6 120.5(6) . . ?
C6 C5 H5 119.8 . . ?
C1 C6 H6 120.2 . . ?
C5 C6 C1 119.6(6) . . ?
C5 C6 H6 120.2 . . ?
C8 C7 C12 119.0(5) . . ?
C8 C7 P1 116.4(4) . . ?
C12 C7 P1 124.4(4) . . ?
C7 C8 H8 120.0 . . ?
C7 C8 C9 119.9(6) . . ?
C9 C8 H8 120.0 . . ?
C8 C9 H9 119.5 . . ?
C10 C9 C8 121.1(7) . . ?
C10 C9 H9 119.5 . . ?
C9 C10 H10 120.4 . . ?
C11 C10 C9 119.2(6) . . ?
C11 C10 H10 120.4 . . ?
C10 C11 H11 119.7 . . ?
C10 C11 C12 120.6(6) . . ?
C12 C11 H11 119.7 . . ?
C7 C12 C11 120.2(6) . . ?
C7 C12 H12 119.9 . . ?
C11 C12 H12 119.9 . . ?
H13A C13 H13B 108.7 . . ?
C15 C13 H13A 110.6 . . ?
C15 C13 H13B 110.6 . . ?
C15 C13 P1 105.8(3) . . ?
P1 C13 H13A 110.6 . . ?
P1 C13 H13B 110.6 . . ?
C19 C14 C15 120.0 . . ?
C19 C14 Pd1 115.63(15) . . ?
C15 C14 Pd1 124.34(15) . . ?
C14 C19 C20 113.2(3) . . ?
C18 C19 C14 120.0 . . ?
C18 C19 C20 126.7(3) . . ?
C19 C18 H18 120.0 . . ?
C19 C18 C17 120.0 . . ?
C17 C18 H18 120.0 . . ?
C18 C17 H17 120.0 . . ?
C16 C17 C18 120.0 . . ?
C16 C17 H17 120.0 . . ?
C17 C16 H16 120.0 . . ?
C17 C16 C15 120.0 . . ?
C15 C16 H16 120.0 . . ?
C14 C15 C13 117.3(3) . . ?
C16 C15 C13 122.5(3) . . ?
C16 C15 C14 120.0 . . ?
N1 C20 C19 116.4(4) . . ?
N1 C20 N2 114.6(4) . . ?
N2 C20 C19 128.8(4) . . ?
H21A C21 H21B 109.3 . . ?
C22 C21 H21A 111.4 . . ?
C22 C21 H21B 111.4 . . ?
N2 C21 H21A 111.4 . . ?
N2 C21 H21B 111.4 . . ?
N2 C21 C22 101.8(4) . . ?
C21 C22 H22 108.9 . . ?
C23 C22 C21 114.4(5) . . ?
C23 C22 H22 108.9 . . ?
N1 C22 C21 102.2(4) . . ?
N1 C22 H22 108.9 . . ?
N1 C22 C23 113.2(4) . . ?
C28 C23 C22 118.6(3) . . ?
C28 C23 C24 120.0 . . ?
C24 C23 C22 121.4(3) . . ?
C23 C28 H28 120.0 . . ?
C27 C28 C23 120.0 . . ?
C27 C28 H28 120.0 . . ?
C28 C27 H27 120.0 . . ?
C28 C27 C26 120.0 . . ?
C26 C27 H27 120.0 . . ?
C27 C26 H26 120.0 . . ?
C25 C26 C27 120.0 . . ?
C25 C26 H26 120.0 . . ?
C26 C25 H25 120.0 . . ?
C26 C25 C24 120.0 . . ?
C24 C25 H25 120.0 . . ?
C23 C24 H24 120.0 . . ?
C25 C24 C23 120.0 . . ?
C25 C24 H24 120.0 . . ?
C30 C29 C34 119.5(5) . . ?
C30 C29 N2 121.3(5) . . ?
C34 C29 N2 119.2(5) . . ?
C29 C30 H30 119.3 . . ?
C29 C30 C31 121.4(5) . . ?
C31 C30 H30 119.3 . . ?
C30 C31 H31 120.5 . . ?
C30 C31 C32 118.9(5) . . ?
C32 C31 H31 120.5 . . ?
C33 C32 C31 120.0(5) . . ?
O1 C32 C31 123.7(5) . . ?
O1 C32 C33 116.3(5) . . ?
C32 C33 H33 119.6 . . ?
C32 C33 C34 120.8(5) . . ?
C34 C33 H33 119.6 . . ?
C29 C34 H34 120.3 . . ?
C33 C34 C29 119.4(5) . . ?
C33 C34 H34 120.3 . . ?
H35A C35 H35B 109.5 . . ?
H35A C35 H35C 109.5 . . ?
H35B C35 H35C 109.5 . . ?
O1 C35 H35A 109.5 . . ?
O1 C35 H35B 109.5 . . ?
O1 C35 H35C 109.5 . . ?
C20 N1 C22 108.7(4) . . ?
C20 N1 Pd1 114.3(3) . . ?
C22 N1 Pd1 137.0(3) . . ?
C20 N2 C21 107.3(4) . . ?
C20 N2 C29 126.5(5) . . ?
C29 N2 C21 118.3(4) . . ?
C32 O1 C35 117.2(5) . . ?
C1 P1 C13 104.7(2) . . ?
C1 P1 Pd1 120.81(17) . . ?
C7 P1 C1 106.9(2) . . ?
C7 P1 C13 107.2(3) . . ?
C7 P1 Pd1 111.50(16) . . ?
C13 P1 Pd1 104.76(17) . . ?
C14 Pd1 Cl1 174.37(9) . . ?
C14 Pd1 N1 79.59(15) . . ?
C14 Pd1 P1 82.12(9) . . ?
N1 Pd1 Cl1 97.04(12) . . ?
N1 Pd1 P1 161.59(12) . . ?
P1 Pd1 Cl1 101.02(5) . . ?

loop_
_geom_bond_atom_site_label_1
_geom_bond_atom_site_label_2
_geom_bond_distance
_geom_bond_site_symmetry_2
_geom_bond_publ_flag
C1 C2 1.381(8) . ?
C1 C6 1.390(8) . ?
C1 P1 1.824(5) . ?
C2 H2 0.9300 . ?
C2 C3 1.389(8) . ?
C3 H3 0.9300 . ?
C3 C4 1.378(9) . ?
C4 H4 0.9300 . ?
C4 C5 1.377(11) . ?
C5 H5 0.9300 . ?
C5 C6 1.379(10) . ?
C6 H6 0.9300 . ?
C7 C8 1.381(8) . ?
C7 C12 1.382(7) . ?
C7 P1 1.818(5) . ?
C8 H8 0.9300 . ?
C8 C9 1.382(9) . ?
C9 H9 0.9300 . ?
C9 C10 1.371(10) . ?
C10 H10 0.9300 . ?
C10 C11 1.365(11) . ?
C11 H11 0.9300 . ?
C11 C12 1.389(9) . ?
C12 H12 0.9300 . ?
C13 H13A 0.9700 . ?
C13 H13B 0.9700 . ?
C13 C15 1.517(6) . ?
C13 P1 1.844(5) . ?
C14 C19 1.3900 . ?
C14 C15 1.3900 . ?
C14 Pd1 1.9859(19) . ?
C19 C18 1.3900 . ?
C19 C20 1.479(5) . ?
C18 H18 0.9300 . ?
C18 C17 1.3900 . ?
C17 H17 0.9300 . ?
C17 C16 1.3900 . ?
C16 H16 0.9300 . ?
C16 C15 1.3900 . ?
C20 N1 1.294(6) . ?
C20 N2 1.350(6) . ?
C21 H21A 0.9700 . ?
C21 H21B 0.9700 . ?
C21 C22 1.541(7) . ?
C21 N2 1.476(7) . ?
C22 H22 0.9800 . ?
C22 C23 1.521(7) . ?
C22 N1 1.487(6) . ?
C23 C28 1.3900 . ?
C23 C24 1.3900 . ?
C28 H28 0.9300 . ?
C28 C27 1.3900 . ?
C27 H27 0.9300 . ?
C27 C26 1.3900 . ?
C26 H26 0.9300 . ?
C26 C25 1.3900 . ?
C25 H25 0.9300 . ?
C25 C24 1.3900 . ?
C24 H24 0.9300 . ?
C29 C30 1.369(8) . ?
C29 C34 1.392(7) . ?
C29 N2 1.435(7) . ?
C30 H30 0.9300 . ?
C30 C31 1.385(8) . ?
C31 H31 0.9300 . ?
C31 C32 1.387(7) . ?
C32 C33 1.374(8) . ?
C32 O1 1.373(6) . ?
C33 H33 0.9300 . ?
C33 C34 1.381(8) . ?
C34 H34 0.9300 . ?
C35 H35A 0.9600 . ?
C35 H35B 0.9600 . ?
C35 H35C 0.9600 . ?
C35 O1 1.420(8) . ?
Cl1 Pd1 2.3942(12) . ?
N1 Pd1 2.082(4) . ?
P1 Pd1 2.2175(12) . ?

loop_
_geom_torsion_atom_site_label_1
_geom_torsion_atom_site_label_2
_geom_torsion_atom_site_label_3
_geom_torsion_atom_site_label_4
_geom_torsion
_geom_torsion_site_symmetry_1
_geom_torsion_site_symmetry_2
_geom_torsion_site_symmetry_3
_geom_torsion_site_symmetry_4
_geom_torsion_publ_flag
C1 C2 C3 C4 -0.6(10) . . . . ?
C2 C1 C6 C5 -2.2(10) . . . . ?
C2 C1 P1 C7 -133.3(5) . . . . ?
C2 C1 P1 C13 113.2(5) . . . . ?
C2 C1 P1 Pd1 -4.4(5) . . . . ?
C2 C3 C4 C5 -3.0(11) . . . . ?
C3 C4 C5 C6 4.0(12) . . . . ?
C4 C5 C6 C1 -1.4(12) . . . . ?
C6 C1 C2 C3 3.2(9) . . . . ?
C6 C1 P1 C7 50.0(5) . . . . ?
C6 C1 P1 C13 -63.6(5) . . . . ?
C6 C1 P1 Pd1 178.8(4) . . . . ?
C7 C8 C9 C10 -1.9(12) . . . . ?
C8 C7 C12 C11 -0.1(8) . . . . ?
C8 C7 P1 C1 81.6(5) . . . . ?
C8 C7 P1 C13 -166.6(5) . . . . ?
C8 C7 P1 Pd1 -52.4(5) . . . . ?
C8 C9 C10 C11 0.8(12) . . . . ?
C9 C10 C11 C12 0.7(11) . . . . ?
C10 C11 C12 C7 -1.1(9) . . . . ?
C12 C7 C8 C9 1.5(10) . . . . ?
C12 C7 P1 C1 -103.7(5) . . . . ?
C12 C7 P1 C13 8.2(5) . . . . ?
C12 C7 P1 Pd1 122.3(4) . . . . ?
C14 C19 C18 C17 0.0 . . . . ?
C14 C19 C20 N1 1.8(5) . . . . ?
C14 C19 C20 N2 177.4(4) . . . . ?
C19 C14 C15 C13 174.1(4) . . . . ?
C19 C14 C15 C16 0.0 . . . . ?
C19 C18 C17 C16 0.0 . . . . ?
C19 C20 N1 C22 172.9(4) . . . . ?
C19 C20 N1 Pd1 -8.0(5) . . . . ?
C19 C20 N2 C21 172.1(5) . . . . ?
C19 C20 N2 C29 24.1(8) . . . . ?
C18 C19 C20 N1 -174.2(3) . . . . ?
C18 C19 C20 N2 1.5(7) . . . . ?
C18 C17 C16 C15 0.0 . . . . ?
C17 C16 C15 C13 -173.8(4) . . . . ?
C17 C16 C15 C14 0.0 . . . . ?
C15 C13 P1 C1 -152.5(3) . . . . ?
C15 C13 P1 C7 94.2(4) . . . . ?
C15 C13 P1 Pd1 -24.4(4) . . . . ?
C15 C14 C19 C18 0.0 . . . . ?
C15 C14 C19 C20 -176.2(3) . . . . ?
C20 C19 C18 C17 175.7(4) . . . . ?
C21 C22 C23 C28 46.2(5) . . . . ?
C21 C22 C23 C24 -136.2(4) . . . . ?
C21 C22 N1 C20 16.5(6) . . . . ?
C21 C22 N1 Pd1 -162.3(4) . . . . ?
C22 C21 N2 C20 21.2(6) . . . . ?
C22 C21 N2 C29 172.2(5) . . . . ?
C22 C23 C28 C27 177.6(4) . . . . ?
C22 C23 C24 C25 -177.6(4) . . . . ?
C23 C22 N1 C20 -107.0(5) . . . . ?
C23 C22 N1 Pd1 74.2(6) . . . . ?
C23 C28 C27 C26 0.0 . . . . ?
C28 C23 C24 C25 0.0 . . . . ?
C28 C27 C26 C25 0.0 . . . . ?
C27 C26 C25 C24 0.0 . . . . ?
C26 C25 C24 C23 0.0 . . . . ?
C24 C23 C28 C27 0.0 . . . . ?
C29 C30 C31 C32 -2.0(9) . . . . ?
C30 C29 C34 C33 -0.2(8) . . . . ?
C30 C29 N2 C20 54.6(8) . . . . ?
C30 C29 N2 C21 -90.2(7) . . . . ?
C30 C31 C32 C33 0.8(8) . . . . ?
C30 C31 C32 O1 -179.8(5) . . . . ?
C31 C32 C33 C34 0.7(9) . . . . ?
C31 C32 O1 C35 7.1(9) . . . . ?
C32 C33 C34 C29 -1.0(9) . . . . ?
C33 C32 O1 C35 -173.4(6) . . . . ?
C34 C29 C30 C31 1.7(9) . . . . ?
C34 C29 N2 C20 -127.0(6) . . . . ?
C34 C29 N2 C21 88.1(7) . . . . ?
N1 C20 N2 C21 -12.2(6) . . . . ?
N1 C20 N2 C29 -160.2(5) . . . . ?
N1 C22 C23 C28 162.6(3) . . . . ?
N1 C22 C23 C24 -19.8(5) . . . . ?
N2 C20 N1 C22 -3.4(6) . . . . ?
N2 C20 N1 Pd1 175.7(3) . . . . ?
N2 C21 C22 C23 100.7(5) . . . . ?
N2 C21 C22 N1 -22.0(6) . . . . ?
N2 C29 C30 C31 -180.0(5) . . . . ?
N2 C29 C34 C33 -178.6(5) . . . . ?
O1 C32 C33 C34 -178.8(5) . . . . ?
P1 C1 C2 C3 -173.6(5) . . . . ?
P1 C1 C6 C5 174.5(6) . . . . ?
P1 C7 C8 C9 176.6(6) . . . . ?
P1 C7 C12 C11 -174.7(4) . . . . ?
P1 C13 C15 C14 21.7(4) . . . . ?
P1 C13 C15 C16 -164.4(2) . . . . ?
Pd1 C14 C19 C18 -178.0(2) . . . . ?
Pd1 C14 C19 C20 5.8(3) . . . . ?
Pd1 C14 C15 C13 -8.1(4) . . . . ?
Pd1 C14 C15 C16 177.8(3) . . . . ?
